data_7115863
loop_
_publ_author_name
'Anjan Bedi'
'Sashi Debnath'
'Sanjio S. Zade'

_publ_section_title
;
 Diselenolodiselenole: a selenium containing fused heterocycle for
 conjugated systems
;
_journal_name_full Chem.Commun.
_journal_page_first 13454
_journal_paper_doi 10.1039/C4cc05439C
_journal_volume 50
_journal_year 2014
_chemical_formula_moiety 'C16 H10 Se4'
_chemical_formula_sum 'C16 H10 Se4'
_chemical_formula_weight 518.08
_chemical_name_systematic
;
 ? 
;
_space_group_crystal_system monoclinic
_space_group_IT_number 14
_space_group_name_Hall '-P 2ybc'
_space_group_name_H-M_alt 'P 1 21/c 1'
_symmetry_space_group_name_Hall '-P 2ybc'
_symmetry_space_group_name_H-M 'P 1 21/c 1'
_atom_sites_solution_hydrogens geom
_atom_sites_solution_primary iterative
_atom_sites_solution_secondary difmap
_audit_creation_date 2014-07-03
_audit_creation_method
;
  Olex2 1.2-ac2
  (compiled 2012.03.27 svn.r2268, GUI svn.r4156)
;
_cell_angle_alpha 90.00
_cell_angle_beta 91.639(5)
_cell_angle_gamma 90.00
_cell_formula_units_Z 2
_cell_length_a 9.5965(5)
_cell_length_b 13.4527(7)
_cell_length_c 5.8626(3)
_cell_measurement_reflns_used 1609
_cell_measurement_temperature 109.16(10)
_cell_measurement_theta_max 65.9160
_cell_measurement_theta_min 3.3070
_cell_volume 756.55(7)
_computing_cell_refinement
;
CrysAlisPro, Agilent Technologies,
Version 1.171.37.33c (release 11-04-2014 CrysAlis171 .NET)
(compiled Apr 11 2014,15:12:41)
;
_computing_data_collection
;
CrysAlisPro, Agilent Technologies,
Version 1.171.37.33c (release 11-04-2014 CrysAlis171 .NET)
(compiled Apr 11 2014,15:12:41)
;
_computing_data_reduction
;
CrysAlisPro, Agilent Technologies,
Version 1.171.37.33c (release 11-04-2014 CrysAlis171 .NET)
(compiled Apr 11 2014,15:12:41)
;
_computing_molecular_graphics
;
O. V. Dolomanov, L. J. Bourhis, R. J. Gildea, J. A. K. Howard and H. Puschmann,
OLEX2: a complete structure solution, refinement and analysis program.
J. Appl. Cryst. (2009). 42, 339-341.
;
_computing_publication_material
;
O. V. Dolomanov, L. J. Bourhis, R. J. Gildea, J. A. K. Howard and H. Puschmann,
OLEX2: a complete structure solution, refinement and analysis program.
J. Appl. Cryst. (2009). 42, 339-341.
;
_computing_structure_refinement
;
SHELXL, G.M. Sheldrick, Acta Cryst.
(2008). A64, 112-122
;
_computing_structure_solution 'J. Appl. Cryst. (2007) 40, 786-790'
_diffrn_ambient_environment N~2~
_diffrn_ambient_temperature 109.16(10)
_diffrn_detector 'CCD plate'
_diffrn_detector_area_resol_mean 7.9580
_diffrn_detector_type Eos
_diffrn_measured_fraction_theta_full 0.9928
_diffrn_measured_fraction_theta_max 0.9928
_diffrn_measurement_details
;
  1 omega  -10.00   89.00   1.0000    1.0000
omega____ theta____ kappa____ phi______ frames
    -       67.3430  -45.0000  -60.0000 99

  2 omega   74.00  105.00   1.0000    1.0000
omega____ theta____ kappa____ phi______ frames
    -      108.0000 -104.0000   60.0000 31

  3 omega   83.00  143.00   1.0000    1.0000
omega____ theta____ kappa____ phi______ frames
    -      108.0000  -65.0000   90.0000 60

  4 omega   74.00  103.00   1.0000    1.0000
omega____ theta____ kappa____ phi______ frames
    -      108.0000 -104.0000  150.0000 29

  5 omega   31.00   70.00   1.0000    1.0000
omega____ theta____ kappa____ phi______ frames
    -      108.0000 -104.0000  150.0000 39

  6 omega   31.00   56.00   1.0000    1.0000
omega____ theta____ kappa____ phi______ frames
    -      108.0000 -104.0000   60.0000 25

  7 omega   32.00   63.00   1.0000    1.0000
omega____ theta____ kappa____ phi______ frames
    -      108.0000  -43.0000  120.0000 31

  8 omega   28.00   55.00   1.0000    1.0000
omega____ theta____ kappa____ phi______ frames
    -       67.3430   45.0000    0.0000 27

  9 omega   91.00  147.00   1.0000    1.0000
omega____ theta____ kappa____ phi______ frames
    -       67.3430   45.0000    0.0000 56

 10 omega  116.00  147.00   1.0000    1.0000
omega____ theta____ kappa____ phi______ frames
    -       67.3430  111.0000  -30.0000 31

 11 omega  123.00  162.00   1.0000    1.0000
omega____ theta____ kappa____ phi______ frames
    -      108.0000  104.0000  -90.0000 39

 12 omega  101.00  165.00   1.0000    1.0000
omega____ theta____ kappa____ phi______ frames
    -      108.0000  104.0000 -180.0000 64

 13 omega   96.00  164.00   1.0000    1.0000
omega____ theta____ kappa____ phi______ frames
    -      108.0000  138.0000 -150.0000 68

 14 omega   87.00  148.00   1.0000    1.0000
omega____ theta____ kappa____ phi______ frames
    -      108.0000   77.0000 -180.0000 61

 15 omega   58.00  110.00   1.0000    1.0000
omega____ theta____ kappa____ phi______ frames
    -       26.6859  178.0000 -180.0000 52

 16 omega   28.00  108.00   1.0000    1.0000
omega____ theta____ kappa____ phi______ frames
    -       26.6859   38.0000 -150.0000 80

 17 omega   29.00   88.00   1.0000    1.0000
omega____ theta____ kappa____ phi______ frames
    -      108.0000  -32.0000 -150.0000 59

 18 omega   25.00   70.00   1.0000    1.0000
omega____ theta____ kappa____ phi______ frames
    -      108.0000  -32.0000  -90.0000 45

 19 omega  -23.00   22.00   1.0000    1.0000
omega____ theta____ kappa____ phi______ frames
    -       26.6859   38.0000 -150.0000 45

 20 omega   71.00   98.00   1.0000    1.0000
omega____ theta____ kappa____ phi______ frames
    -       26.6859  178.0000   60.0000 27

 21 omega   32.00  106.00   1.0000    1.0000
omega____ theta____ kappa____ phi______ frames
    -       67.3430   77.0000  150.0000 74

 22 omega  102.00  136.00   1.0000    1.0000
omega____ theta____ kappa____ phi______ frames
    -      108.0000  104.0000  120.0000 34

 23 omega  148.00  173.00   1.0000    1.0000
omega____ theta____ kappa____ phi______ frames
    -      108.0000  104.0000  150.0000 25

 24 omega  107.00  136.00   1.0000    1.0000
omega____ theta____ kappa____ phi______ frames
    -      108.0000  104.0000  150.0000 29

 25 omega   96.00  143.00   1.0000    1.0000
omega____ theta____ kappa____ phi______ frames
    -       67.3430  178.0000  150.0000 47
;
_diffrn_measurement_device 'four-circle diffractometer'
_diffrn_measurement_device_type 'SuperNova, Dual, Cu at zero, Eos'
_diffrn_measurement_method '\w scans'
_diffrn_orient_matrix_UB_11 -0.1031628000
_diffrn_orient_matrix_UB_12 0.0771644000
_diffrn_orient_matrix_UB_13 -0.1011580000
_diffrn_orient_matrix_UB_21 -0.1080664000
_diffrn_orient_matrix_UB_22 -0.0828259000
_diffrn_orient_matrix_UB_23 -0.0444156000
_diffrn_orient_matrix_UB_31 -0.0589056000
_diffrn_orient_matrix_UB_32 0.0172577000
_diffrn_orient_matrix_UB_33 0.2385697000
_diffrn_radiation_monochromator mirror
_diffrn_radiation_probe x-ray
_diffrn_radiation_type 'Cu K\a'
_diffrn_radiation_wavelength 1.54184
_diffrn_reflns_av_R_equivalents 0.0230
_diffrn_reflns_av_unetI/netI 0.0263
_diffrn_reflns_limit_h_max 11
_diffrn_reflns_limit_h_min -11
_diffrn_reflns_limit_k_max 15
_diffrn_reflns_limit_k_min -15
_diffrn_reflns_limit_l_max 6
_diffrn_reflns_limit_l_min -6
_diffrn_reflns_number 2420
_diffrn_reflns_theta_full 66.19
_diffrn_reflns_theta_max 66.19
_diffrn_reflns_theta_min 5.66
_diffrn_source 'sealed X-ray tube'
_diffrn_source_type 'SuperNova (Cu) X-ray Source'
_exptl_absorpt_coefficient_mu 11.485
_exptl_absorpt_correction_T_max 0.846
_exptl_absorpt_correction_T_min 0.721
_exptl_absorpt_correction_type gaussian
_exptl_absorpt_process_details
;
CrysAlisPro, Agilent Technologies,
Version 1.171.37.33c (release 11-04-2014 CrysAlis171 .NET)
(compiled Apr 11 2014,15:12:41)
Numerical absorption correction based on gaussian integration over
            a multifaceted crystal model
Empirical absorption correction using spherical harmonics,
 implemented in SCALE3 ABSPACK scaling algorithm.
;
_exptl_crystal_colour red
_exptl_crystal_density_diffrn 2.274
_exptl_crystal_density_method 'not measured'
_exptl_crystal_description plate
_exptl_crystal_F_000 584
_exptl_crystal_size_max 0.2343
_exptl_crystal_size_mid 0.228
_exptl_crystal_size_min 0.1205
_refine_diff_density_max 0.712
_refine_diff_density_min -0.542
_refine_diff_density_rms 0.098
_refine_ls_extinction_method none
_refine_ls_goodness_of_fit_ref 0.885
_refine_ls_hydrogen_treatment constr
_refine_ls_matrix_type full
_refine_ls_number_parameters 91
_refine_ls_number_reflns 1316
_refine_ls_number_restraints 0
_refine_ls_restrained_S_all 0.885
_refine_ls_R_factor_all 0.0358
_refine_ls_R_factor_gt 0.0338
_refine_ls_shift/su_max 0.001
_refine_ls_shift/su_mean 0.000
_refine_ls_structure_factor_coef Fsqd
_refine_ls_weighting_details 'calc w=1/[\s^2^(Fo^2^)+(0.1000P)^2^+0.0000P] where P=(Fo^2^+2Fc^2^)/3'
_refine_ls_weighting_scheme calc
_refine_ls_wR_factor_gt 0.1063
_refine_ls_wR_factor_ref 0.1101
_reflns_number_gt 1229
_reflns_number_total 1316
_reflns_threshold_expression >2sigma(I)
_cod_data_source_file c4cc05439c2.cif
_cod_data_source_block ssz_ab_dise
_cod_original_cell_volume 756.54(7)
_cod_database_code 7115863
_chemical_oxdiff_formula 'C16 H10 Se4'
_reflns_odcompleteness_completeness 97.95
_reflns_odcompleteness_iscentric 1
_reflns_odcompleteness_theta 66.97

loop_
_space_group_symop_id
_space_group_symop_operation_xyz
1 'x, y, z'
2 '-x, y+1/2, -z+1/2'
3 '-x, -y, -z'
4 'x, -y-1/2, z-1/2'

loop_
_atom_site_label
_atom_site_type_symbol
_atom_site_fract_x
_atom_site_fract_y
_atom_site_fract_z
_atom_site_U_iso_or_equiv
_atom_site_adp_type
_atom_site_occupancy
_atom_site_symmetry_multiplicity
_atom_site_calc_flag
_atom_site_refinement_flags
Se2 Se 0.53895(5) 0.65650(4) 0.65734(8) 0.0512(2) Uani 1 1 d .
Se1 Se 0.72411(5) 0.63248(3) 0.41061(9) 0.0522(2) Uani 1 1 d .
C5 C 0.8922(4) 0.4326(3) 0.2336(7) 0.0479(9) Uani 1 1 d .
H5 H 0.9298 0.4585 0.3690 0.057 Uiso 1 1 calc R
C7 C 0.6605(4) 0.5014(3) 0.3343(6) 0.0393(8) Uani 1 1 d .
C8 C 0.5404(4) 0.4717(3) 0.4221(6) 0.0391(7) Uani 1 1 d .
C4 C 0.9762(5) 0.3815(3) 0.0864(8) 0.0554(11) Uani 1 1 d .
H4 H 1.0705 0.3737 0.1226 0.066 Uiso 1 1 calc R
C6 C 0.7500(3) 0.4454(3) 0.1785(6) 0.0390(7) Uani 1 1 d .
C3 C 0.9216(5) 0.3422(3) -0.1126(8) 0.0557(11) Uani 1 1 d .
H3 H 0.9789 0.3075 -0.2101 0.067 Uiso 1 1 calc R
C1 C 0.6973(4) 0.4054(4) -0.0245(7) 0.0498(10) Uani 1 1 d .
H1 H 0.6035 0.4134 -0.0641 0.060 Uiso 1 1 calc R
C2 C 0.7831(5) 0.3539(4) -0.1683(8) 0.0570(11) Uani 1 1 d .
H2 H 0.7466 0.3271 -0.3035 0.068 Uiso 1 1 calc R

loop_
_atom_site_aniso_label
_atom_site_aniso_U_11
_atom_site_aniso_U_22
_atom_site_aniso_U_33
_atom_site_aniso_U_23
_atom_site_aniso_U_13
_atom_site_aniso_U_12
Se2 0.0614(4) 0.0356(3) 0.0574(4) -0.01208(18) 0.0139(2) -0.00584(17)
Se1 0.0549(3) 0.0392(3) 0.0632(4) -0.00701(19) 0.0129(2) -0.00789(17)
C5 0.0477(18) 0.047(2) 0.049(2) -0.0021(18) 0.0014(15) -0.0031(17)
C7 0.0476(17) 0.0328(19) 0.0375(17) 0.0012(15) 0.0024(14) 0.0005(14)
C8 0.0483(17) 0.0301(18) 0.0389(17) -0.0023(14) -0.0006(14) -0.0014(15)
C4 0.051(2) 0.047(2) 0.069(3) 0.005(2) 0.0152(19) 0.0027(19)
C6 0.0478(17) 0.0308(18) 0.0388(17) 0.0027(15) 0.0060(13) 0.0006(14)
C3 0.065(2) 0.042(2) 0.062(3) -0.001(2) 0.029(2) -0.0015(19)
C1 0.0520(19) 0.058(3) 0.0398(19) -0.0042(18) 0.0023(16) 0.0034(19)
C2 0.071(3) 0.057(3) 0.043(2) -0.0064(19) 0.0104(19) -0.007(2)

loop_
_atom_type_symbol
_atom_type_description
_atom_type_scat_dispersion_real
_atom_type_scat_dispersion_imag
_atom_type_scat_source
C C 0.0181 0.0091 'International Tables Vol C Tables 4.2.6.8 and 6.1.1.4'
H H 0.0000 0.0000 'International Tables Vol C Tables 4.2.6.8 and 6.1.1.4'
Se Se -0.7943 1.1372 'International Tables Vol C Tables 4.2.6.8 and 6.1.1.4'

loop_
_exptl_crystal_face_index_h
_exptl_crystal_face_index_k
_exptl_crystal_face_index_l
_exptl_crystal_face_perp_dist
_exptl_oxdiff_crystal_face_indexfrac_h
_exptl_oxdiff_crystal_face_indexfrac_k
_exptl_oxdiff_crystal_face_indexfrac_l
_exptl_oxdiff_crystal_face_x
_exptl_oxdiff_crystal_face_y
_exptl_oxdiff_crystal_face_z
0 1 4 0.0623 -0.0000 1.0000 4.0000 -0.3275 -0.2605 0.9715
-2 -1 -4 0.1480 -2.0000 -1.0000 -4.0000 0.5338 0.4766 -0.8537
6 0 0 0.0713 6.0000 -0.0000 0.0000 -0.6190 -0.6484 -0.3534
-6 0 0 0.1087 -6.0000 0.0000 -0.0000 0.6190 0.6484 0.3534
1 -5 -3 0.1389 1.0000 -5.0000 -3.0000 -0.1855 0.4393 -0.8609
-2 4 3 0.1011 -2.0000 4.0000 3.0000 0.2115 -0.2484 0.9026
2 8 0 0.0295 2.0000 8.0000 0.0000 0.4110 -0.8787 0.0203
-2 -8 1 0.0538 -2.0000 -8.0000 1.0000 -0.5121 0.8343 0.2183
4 -1 -3 0.1410 4.0000 -1.0000 -3.0000 -0.1863 -0.2162 -0.9686

loop_
_geom_angle_atom_site_label_1
_geom_angle_atom_site_label_2
_geom_angle_atom_site_label_3
_geom_angle
_geom_angle_site_symmetry_1
_geom_angle_site_symmetry_3
C8 Se2 Se1 91.64(11) 3_666 .
C7 Se1 Se2 91.66(11) . .
C4 C5 C6 119.9(4) . .
C8 C7 Se1 117.3(3) . .
C8 C7 C6 127.5(4) . .
C6 C7 Se1 115.3(2) . .
C7 C8 Se2 120.7(3) . 3_666
C7 C8 C8 125.1(4) . 3_666
C8 C8 Se2 114.2(3) 3_666 3_666
C3 C4 C5 120.5(4) . .
C5 C6 C7 119.9(3) . .
C1 C6 C5 118.5(4) . .
C1 C6 C7 121.6(3) . .
C2 C3 C4 120.2(4) . .
C2 C1 C6 120.6(4) . .
C3 C2 C1 120.2(5) . .

loop_
_geom_bond_atom_site_label_1
_geom_bond_atom_site_label_2
_geom_bond_distance
_geom_bond_site_symmetry_2
Se2 Se1 2.3454(6) .
Se2 C8 1.937(4) 3_666
Se1 C7 1.915(4) .
C5 C4 1.381(6) .
C5 C6 1.404(5) .
C7 C8 1.337(5) .
C7 C6 1.477(5) .
C8 Se2 1.937(4) 3_666
C8 C8 1.434(7) 3_666
C4 C3 1.371(7) .
C6 C1 1.388(5) .
C3 C2 1.369(7) .
C1 C2 1.381(7) .
